data_1532132
loop_
_publ_author_name
'Ruiz, A.I.'
'Lopez, M.L.'
'Pico, C.'
'Santrich-Badal, A.'
'Veiga, M.L.'

_publ_section_title
;
 Structural characterization and physical properties of the system La1.33
 Lix Crx Ti2-x O6
;
_journal_name_full 'Journal of Solid State Chemistry'
_journal_page_first 130
_journal_page_last 136
_journal_volume 173
_journal_year 2003
_chemical_formula_sum 'Cr0.44 La1.33 Li0.44 O6 Ti1.56'
_chemical_name_systematic '(La1.33 Li0.44) (Cr0.44 Ti1.56) O6'
_space_group_IT_number 123
_symmetry_space_group_name_Hall '-P 4 2'
_symmetry_space_group_name_H-M 'P 4/m m m'
_cell_angle_alpha 90
_cell_angle_beta 90
_cell_angle_gamma 90
_cell_formula_units_Z 1
_cell_length_a 3.8787
_cell_length_b 3.8787
_cell_length_c 7.756
_cell_volume 116.684
_citation_journal_id_ASTM JSSCBI
_cod_data_source_file Ruiz_JSSCBI_2003_1578.cif
_cod_data_source_block Cr0.44La1.33Li0.44O6Ti1.56
_cod_original_cell_volume 116.6837
_cod_database_code 1532132

loop_
_symmetry_equiv_pos_as_xyz
x,y,z
-y,x,z
-x,-y,z
y,-x,z
x,-y,-z
y,x,-z
-x,y,-z
-y,-x,-z
-x,-y,-z
y,-x,-z
x,y,-z
-y,x,-z
-x,y,z
-y,-x,z
x,-y,z
y,x,z

loop_
_atom_site_label
_atom_site_type_symbol
_atom_site_fract_x
_atom_site_fract_y
_atom_site_fract_z
_atom_site_occupancy
_atom_site_U_iso_or_equiv
La1 La+3 0 0 0 0.5 0.0
Li2 Li+1 0 0 0.5 0.27 0.0
Cr1 Cr+3 0.5 0.5 0.2484 0.22 0.0
O1 O-2 0 0.5 0.2569 1 0.0
O2 O-2 0.5 0.5 0 1 0.0
O3 O-2 0.5 0.5 0.5 1 0.0
Ti1 Ti+4 0.5 0.5 0.2484 0.78 0.0
La2 La+3 0 0 0.5 0.83 0.0
Li1 Li+1 0 0 0 0.17 0.0
